data_4077223
loop_
_publ_author_name
'Bennett, Martin A.'
'Hockless, David C. R.'
'Rae, A. David'
'Welling, Lee L.'
'Willis, Anthony C.'

_publ_section_title
;
 Carbon&#x2212;Carbon Coupling in Dinuclear Cycloaurated Complexes
 Containing Bridging 2-(Diphenylphosphino)phenyl or
 2-(Diethylphosphino)phenyl. Role of the Axial Ligand and the Fine Balance
 between Gold(II)&#x2212;Gold(II) and Gold(I)&#x2212;Gold(III)
;
_journal_issue 1
_journal_name_full Organometallics
_journal_page_first 79
_journal_paper_doi 10.1021/om000773w
_journal_volume 20
_journal_year 2001
_chemical_formula_moiety 'C22 H28 Au2 N2 P2 S2 '
_chemical_formula_sum 'C22 H28 Au2 N2 P2 S2'
_chemical_formula_weight 840.48
_space_group_IT_number 14
_symmetry_cell_setting monoclinic
_symmetry_Int_Tables_number 14
_symmetry_space_group_name_Hall '-P 2yn'
_symmetry_space_group_name_H-M 'P 1 21/n 1'
_audit_creation_date 1996-12-03
_audit_creation_method 'by teXsan v1.7'
_audit_update_record
;
1996-12-03  acw does written report
2000-10-06 - Report on C22 H28 Au2 N2 P2 S2
             by Anthony C. Willis
             for Lee L. Welling and Martin A. Bennett
2000-10-06 - passes checkcif tests with minor warnings
              ** disorder, some H atoms not located
;
_cell_angle_alpha 90
_cell_angle_beta 99.86(3)
_cell_angle_gamma 90
_cell_formula_units_Z 4
_cell_length_a 9.685(3)
_cell_length_b 23.091(7)
_cell_length_c 11.999(4)
_cell_measurement_reflns_used 25
_cell_measurement_temperature 296.2
_cell_measurement_theta_max 18.1
_cell_measurement_theta_min 14.4
_cell_volume 2643.8(15)
_computing_cell_refinement xtal_LATCON
_computing_data_collection 'Philips PW1100/20 software 1976'
_computing_data_reduction xtal_DIFDAT_ABSORB_ADDREF
_computing_publication_material 'teXsan (MSC, 1995)'
_computing_structure_refinement 'teXsan (MSC, 1995)'
_computing_structure_solution
;
SIR92 (Altomare, et. al. 1994)
;
_diffrn_ambient_temperature 296.2
_diffrn_measurement_device 'Philips PW1100/20'
_diffrn_measurement_method 'omega/2-theta scans'
_diffrn_orient_matrix_UB_11 0.00000
_diffrn_orient_matrix_UB_12 0.00000
_diffrn_orient_matrix_UB_13 0.00000
_diffrn_orient_matrix_UB_21 0.00000
_diffrn_orient_matrix_UB_22 0.00000
_diffrn_orient_matrix_UB_23 0.00000
_diffrn_orient_matrix_UB_31 0.00000
_diffrn_orient_matrix_UB_32 0.00000
_diffrn_orient_matrix_UB_33 0.00000
_diffrn_radiation_detector 'scintillation counter'
_diffrn_radiation_monochromator graphite
_diffrn_radiation_source 'X-ray tube'
_diffrn_radiation_type 'Mo K\a'
_diffrn_radiation_wavelength 0.7107
_diffrn_reflns_av_R_equivalents 0.04459
_diffrn_reflns_av_sigmaI/netI 0.080
_diffrn_reflns_limit_h_max 12
_diffrn_reflns_limit_h_min -12
_diffrn_reflns_limit_k_max 30
_diffrn_reflns_limit_k_min 0
_diffrn_reflns_limit_l_max 15
_diffrn_reflns_limit_l_min 0
_diffrn_reflns_number 6541
_diffrn_reflns_reduction_process 'Lp corrections applied'
_diffrn_reflns_theta_max 27.48
_diffrn_reflns_theta_min 2.50
_diffrn_standards_decay_% 7
_diffrn_standards_interval_count 180
_diffrn_standards_number 3
_exptl_absorpt_coefficient_mu 11.416
_exptl_absorpt_correction_T_max 0.258
_exptl_absorpt_correction_T_min 0.139
_exptl_absorpt_correction_type analytical
_exptl_absorpt_process_details
;
analytical (de Meulenaer & Tompa, 1965)
;
_exptl_crystal_colour colourless
_exptl_crystal_density_diffrn 2.111
_exptl_crystal_density_meas ?
_exptl_crystal_description block
_exptl_crystal_F_000 1576.00
_exptl_crystal_size_max 0.27
_exptl_crystal_size_mid 0.22
_exptl_crystal_size_min 0.17
_refine_diff_density_max 2.00
_refine_diff_density_min -1.34
_refine_ls_extinction_method none
_refine_ls_goodness_of_fit_all 1.484
_refine_ls_goodness_of_fit_ref 1.660
_refine_ls_hydrogen_treatment noref
_refine_ls_matrix_type full
_refine_ls_number_constraints 1
_refine_ls_number_parameters 275
_refine_ls_number_reflns 3480
_refine_ls_number_restraints 0
_refine_ls_R_factor_all 0.0981
_refine_ls_R_factor_gt 0.0461
_refine_ls_shift/su_max 0.0144
_refine_ls_shift/su_mean 0.0030
_refine_ls_structure_factor_coef F
_refine_ls_weighting_details 'w = 1/[\s^2^(Fo) + 0.0001|Fo|^2^]'
_refine_ls_weighting_scheme sigma
_refine_ls_wR_factor_all 0.0509
_refine_ls_wR_factor_ref 0.0423
_reflns_number_gt 3480
_reflns_number_total 6271
_reflns_threshold_expression I>3.00\s(I)
_cod_data_source_file om000773w.cif
_cod_data_source_block llw10_from_pw1100/20
_cod_depositor_comments
;
The following automatic conversions were performed:

'_exptl_crystal_density_meas' value 'not measured' was changed to '?'
- the value is perceived as not measured.

Automatic conversion script
Id: cif_fix_values 3008 2015-01-20 13:52:24Z robertas 
;
_cod_original_cell_volume 2644(1)
_cod_original_sg_symbol_H-M 'P 21/n     '
_cod_original_formula_sum 'C22 H28 Au2 N2 P2 S2 '
_cod_database_code 4077223

loop_
_symmetry_equiv_pos_as_xyz
'   +x,   +y,   +z'
1/2-x,1/2+y,1/2-z
'   -x,   -y,   -z'
1/2+x,1/2-y,1/2+z

loop_
_atom_site_aniso_label
_atom_site_aniso_U_11
_atom_site_aniso_U_22
_atom_site_aniso_U_33
_atom_site_aniso_U_12
_atom_site_aniso_U_13
_atom_site_aniso_U_23
Au(1) 0.0590(3) 0.0410(2) 0.0499(3) -0.0036(3) 0.0096(2) -0.0011(3)
Au(2) 0.0431(3) 0.0940(4) 0.0558(3) 0.0049(3) 0.0075(2) 0.0025(3)
S(1) 0.094(3) 0.052(2) 0.085(3) -0.004(2) 0.013(2) 0.014(2)
S(2) 0.052(2) 0.187(6) 0.070(3) -0.001(3) -0.001(2) -0.014(3)
P(1) 0.049(2) 0.044(2) 0.043(2) -0.002(1) 0.005(1) -0.001(2)
P(2) 0.053(2) 0.065(2) 0.050(2) 0.005(2) 0.008(2) 0.003(2)
N(1) 0.10(1) 0.20(2) 0.08(1) -0.04(1) 0.01(1) 0.01(1)
N(2) 0.12(1) 0.22(3) 0.14(2) 0.03(2) -0.01(1) 0.07(2)
C(1) 0.054(7) 0.049(7) 0.034(7) 0.000(6) -0.004(6) 0.000(6)
C(2) 0.09(1) 0.048(9) 0.059(9) 0.021(7) -0.004(7) 0.017(7)
C(3) 0.07(1) 0.048(9) 0.10(1) 0.016(7) 0.001(9) 0.009(9)
C(4) 0.11(1) 0.042(8) 0.09(1) 0.002(8) 0.00(1) -0.023(9)
C(5) 0.08(1) 0.046(8) 0.053(9) 0.011(7) -0.005(7) -0.014(7)
C(6) 0.045(7) 0.048(8) 0.058(8) -0.004(6) 0.014(6) 0.005(6)
C(7) 0.045(7) 0.042(7) 0.037(7) -0.002(5) -0.007(5) -0.008(6)
C(8) 0.039(7) 0.08(1) 0.066(9) -0.008(7) 0.003(7) -0.007(8)
C(9) 0.049(8) 0.10(1) 0.066(9) 0.010(8) 0.015(7) -0.005(9)
C(10) 0.052(8) 0.07(1) 0.053(8) 0.019(7) -0.006(7) -0.002(7)
C(11) 0.060(8) 0.069(9) 0.045(8) 0.015(7) -0.002(6) 0.007(7)
C(12) 0.042(6) 0.044(7) 0.053(7) 0.005(6) -0.001(6) -0.001(6)
C(13) 0.051(7) 0.08(1) 0.053(8) -0.011(7) -0.001(6) -0.005(7)
C(14) 0.09(1) 0.08(1) 0.11(1) -0.01(1) 0.03(1) 0.03(1)
C(15) 0.061(8) 0.064(9) 0.042(7) -0.016(7) 0.002(6) -0.006(7)
C(16) 0.09(1) 0.10(1) 0.08(1) -0.017(9) 0.000(9) -0.01(1)
C(17) 0.09(1) 0.08(1) 0.07(1) 0.014(9) 0.021(9) -0.010(9)
C(18) 0.19(3) 0.09(2) 0.08(2) -0.01(2) 0.04(2) -0.02(2)
C(19) 0.08(1) 0.06(1) 0.052(8) -0.002(7) 0.015(7) 0.008(7)
C(20) 0.11(1) 0.11(1) 0.07(1) -0.05(1) 0.03(1) 0.00(1)
C(21) 0.15(2) 0.057(9) 0.046(9) -0.03(1) 0.01(1) -0.007(8)
C(22) 0.06(1) 0.18(2) 0.07(1) 0.01(1) 0.002(9) 0.02(2)

loop_
_atom_site_label
_atom_site_fract_x
_atom_site_fract_y
_atom_site_fract_z
_atom_site_U_iso_or_equiv
_atom_site_occupancy
_atom_site_refinement_flags
_atom_site_thermal_displace_type
_atom_site_calc_flag
Au(1) 0.22457(5) 0.20663(2) 0.77318(4) 0.0499(1) 1.000 . Uani d
Au(2) 0.44193(5) 0.13451(3) 0.67294(5) 0.0644(2) 1.000 . Uani d
S(1) 0.2331(4) 0.2927(2) 0.6730(3) 0.077(1) 1.000 . Uani d
S(2) 0.6220(4) 0.1414(3) 0.8280(4) 0.104(2) 1.000 . Uani d
P(1) 0.2026(3) 0.1278(1) 0.8798(3) 0.0457(9) 1.000 . Uani d
P(2) 0.2788(3) 0.1298(2) 0.5142(3) 0.056(1) 1.000 . Uani d
N(1) 0.525(2) 0.2974(8) 0.685(1) 0.128(7) 1.000 . Uani d
N(2) 0.672(2) 0.023(1) 0.857(2) 0.16(1) 1.000 . Uani d
C(1) 0.218(1) 0.0590(5) 0.8103(9) 0.047(4) 1.000 . Uani d
C(2) 0.293(1) 0.0146(6) 0.867(1) 0.067(5) 1.000 . Uani d
C(3) 0.310(2) -0.0378(6) 0.814(1) 0.076(5) 1.000 . Uani d
C(4) 0.249(2) -0.0463(6) 0.704(1) 0.084(6) 1.000 . Uani d
C(5) 0.173(1) -0.0043(6) 0.648(1) 0.062(4) 1.000 . Uani d
C(6) 0.158(1) 0.0503(5) 0.696(1) 0.050(4) 1.000 . Uani d
C(7) 0.058(1) 0.0935(5) 0.6263(9) 0.043(3) 1.000 . Uani d
C(8) -0.077(1) 0.0954(6) 0.644(1) 0.061(4) 1.000 . Uani d
C(9) -0.179(1) 0.1304(7) 0.581(1) 0.070(5) 1.000 . Uani d
C(10) -0.135(1) 0.1629(6) 0.499(1) 0.062(4) 1.000 . Uani d
C(11) -0.001(1) 0.1629(6) 0.478(1) 0.059(4) 1.000 . Uani d
C(12) 0.097(1) 0.1279(5) 0.541(1) 0.047(3) 1.000 . Uani d
C(13) 0.040(1) 0.1296(6) 0.933(1) 0.061(4) 1.000 . Uani d
C(14) 0.005(2) 0.0757(7) 0.997(1) 0.096(6) 1.000 . Uani d
C(15) 0.336(1) 0.1250(6) 1.004(1) 0.057(4) 1.000 . Uani d
C(16) 0.349(2) 0.1804(7) 1.073(1) 0.089(6) 1.000 . Uani d
C(17) 0.296(2) 0.0683(6) 0.421(1) 0.077(5) 1.000 . Uani d
C(18) 0.194(3) 0.066(1) 0.319(2) 0.12(1) 0.660 P Uani d
C(18a) 0.429(6) 0.038(2) 0.440(4) 0.111 0.340 P Uiso d
C(19) 0.292(1) 0.1934(6) 0.426(1) 0.066(5) 1.000 . Uani d
C(20) 0.438(2) 0.2024(7) 0.402(1) 0.098(6) 1.000 . Uani d
C(21) 0.402(2) 0.2961(7) 0.680(1) 0.086(6) 1.000 . Uani d
C(22) 0.651(2) 0.071(1) 0.842(2) 0.104(8) 1.000 . Uani d
H(1) 0.3339 0.0198 0.9446 0.081 1.000 . Uiso c
H(2) 0.3646 -0.0677 0.8549 0.092 1.000 . Uiso c
H(3) 0.2614 -0.0820 0.6681 0.101 1.000 . Uiso c
H(4) 0.1275 -0.0115 0.5727 0.074 1.000 . Uiso c
H(5) -0.1030 0.0718 0.7019 0.073 1.000 . Uiso c
H(6) -0.2724 0.1316 0.5947 0.084 1.000 . Uiso c
H(7) -0.2022 0.1868 0.4530 0.074 1.000 . Uiso c
H(8) 0.0247 0.1871 0.4212 0.071 1.000 . Uiso c
H(9) 0.0431 0.1617 0.9834 0.073 1.000 . Uiso c
H(10) -0.0339 0.1352 0.8710 0.073 1.000 . Uiso c
H(11) -0.0828 0.0808 1.0208 0.115 1.000 . Uiso c
H(12) 0.0010 0.0429 0.9489 0.115 1.000 . Uiso c
H(13) 0.0758 0.0699 1.0617 0.115 1.000 . Uiso c
H(14) 0.3143 0.0942 1.0505 0.068 1.000 . Uiso c
H(15) 0.4233 0.1177 0.9810 0.068 1.000 . Uiso c
H(16) 0.4186 0.1757 1.1383 0.107 1.000 . Uiso c
H(17) 0.3737 0.2114 1.0286 0.107 1.000 . Uiso c
H(18) 0.2613 0.1887 1.0957 0.107 1.000 . Uiso c
H(19) 0.3865 0.0702 0.4007 0.093 0.661 . Uiso d
H(20) 0.2885 0.0338 0.4629 0.093 0.661 . Uiso d
H(21) 0.1134 0.0873 0.3279 0.140 0.661 . Uiso d
H(22) 0.2332 0.0812 0.2578 0.140 0.661 . Uiso d
H(23) 0.1680 0.0264 0.3026 0.140 0.661 . Uiso d
H(24) 0.2306 0.1885 0.3556 0.079 1.000 . Uiso c
H(25) 0.2656 0.2267 0.4632 0.079 1.000 . Uiso c
H(26) 0.4671 0.1689 0.3661 0.118 1.000 . Uiso c
H(27) 0.4393 0.2350 0.3538 0.118 1.000 . Uiso c
H(28) 0.5003 0.2089 0.4711 0.118 1.000 . Uiso c

loop_
_atom_type_symbol
_atom_type_oxidation_number
_atom_type_number_in_cell
_atom_type_scat_dispersion_real
_atom_type_scat_dispersion_imag
_atom_type_scat_source
C 0 88 0.003 0.002
;International Tables for Crystallography
(1992, Vol. C, Tables 4.2.6.8 and 6.1.1.1)
;
H 0 112 0.000 0.000
;International Tables for Crystallography
(1992, Vol. C, Table 6.1.1.2)
;
Au 0 8 -2.013 8.802
;International Tables for Crystallography
(1992, Vol. C, Tables 4.2.6.8 and 6.1.1.1)
;
N 0 8 0.006 0.003
;International Tables for Crystallography
(1992, Vol. C, Tables 4.2.6.8 and 6.1.1.1)
;
P 0 8 0.102 0.094
;International Tables for Crystallography
(1992, Vol. C, Tables 4.2.6.8 and 6.1.1.1)
;
S 0 8 0.125 0.123
;International Tables for Crystallography
(1992, Vol. C, Tables 4.2.6.8 and 6.1.1.1)
;

loop_
_geom_angle_atom_site_label_1
_geom_angle_atom_site_label_2
_geom_angle_atom_site_label_3
_geom_angle
_geom_angle_publ_flag
Au(2) Au(1) S(1) 99.9(1) yes
Au(2) Au(1) P(1) 85.55(8) yes
S(1) Au(1) P(1) 174.5(1) yes
Au(1) Au(2) S(2) 96.8(1) yes
Au(1) Au(2) P(2) 85.97(9) yes
S(2) Au(2) P(2) 175.7(1) yes
Au(1) S(1) C(21) 98.0(6) yes
Au(2) S(2) C(22) 96.2(7) yes
Au(1) P(1) C(1) 115.1(4) yes
Au(1) P(1) C(13) 110.9(5) yes
Au(1) P(1) C(15) 112.0(4) yes
C(1) P(1) C(13) 109.2(6) yes
C(1) P(1) C(15) 104.3(6) yes
C(13) P(1) C(15) 104.6(5) yes
Au(2) P(2) C(12) 113.8(4) yes
Au(2) P(2) C(17) 115.3(6) yes
Au(2) P(2) C(19) 109.9(5) yes
C(12) P(2) C(17) 106.2(6) yes
C(12) P(2) C(19) 106.6(6) yes
C(17) P(2) C(19) 104.2(6) yes
P(1) C(1) C(2) 120.2(9) yes
P(1) C(1) C(6) 121.4(9) yes
C(2) C(1) C(6) 118(1) yes
C(1) C(2) C(3) 121(1) yes
C(1) C(2) H(1) 119.4 no
C(3) C(2) H(1) 119.4 no
C(2) C(3) C(4) 120(1) yes
C(2) C(3) H(2) 120.0 no
C(4) C(3) H(2) 120.0 no
C(3) C(4) C(5) 120(1) yes
C(3) C(4) H(3) 120.1 no
C(5) C(4) H(3) 120.1 no
C(4) C(5) C(6) 122(1) yes
C(4) C(5) H(4) 118.8 no
C(6) C(5) H(4) 118.8 no
C(1) C(6) C(5) 118(1) yes
C(1) C(6) C(7) 124(1) yes
C(5) C(6) C(7) 118(1) yes
C(6) C(7) C(8) 118(1) yes
C(6) C(7) C(12) 123(1) yes
C(8) C(7) C(12) 119(1) yes
C(7) C(8) C(9) 123(1) yes
C(7) C(8) H(5) 118.6 no
C(9) C(8) H(5) 118.6 no
C(8) C(9) C(10) 116(1) yes
C(8) C(9) H(6) 122.1 no
C(10) C(9) H(6) 122.1 no
C(9) C(10) C(11) 123(1) yes
C(9) C(10) H(7) 118.3 no
C(11) C(10) H(7) 118.3 no
C(10) C(11) C(12) 120(1) yes
C(10) C(11) H(8) 120.1 no
C(12) C(11) H(8) 120.1 no
P(2) C(12) C(7) 121.8(9) yes
P(2) C(12) C(11) 119.0(9) yes
C(7) C(12) C(11) 119(1) yes
P(1) C(13) C(14) 116(1) yes
P(1) C(13) H(9) 107.8 no
P(1) C(13) H(10) 107.8 no
C(14) C(13) H(9) 107.8 no
C(14) C(13) H(10) 107.8 no
H(9) C(13) H(10) 109.5 no
C(13) C(14) H(11) 109.5 no
C(13) C(14) H(12) 109.5 no
C(13) C(14) H(13) 109.5 no
H(11) C(14) H(12) 109.5 no
H(11) C(14) H(13) 109.5 no
H(12) C(14) H(13) 109.5 no
P(1) C(15) C(16) 114(1) yes
P(1) C(15) H(14) 108.4 no
P(1) C(15) H(15) 108.4 no
C(16) C(15) H(14) 108.4 no
C(16) C(15) H(15) 108.4 no
H(14) C(15) H(15) 109.5 no
C(15) C(16) H(16) 109.5 no
C(15) C(16) H(17) 109.5 no
C(15) C(16) H(18) 109.5 no
H(16) C(16) H(17) 109.5 no
H(16) C(16) H(18) 109.5 no
H(17) C(16) H(18) 109.5 no
P(2) C(17) C(18) 116(1) yes
P(2) C(17) C(18a) 117(3) yes
P(2) C(17) H(19) 107.9 no
P(2) C(17) H(20) 107.9 no
C(18) C(17) C(18a) 125(3) yes
C(18) C(17) H(19) 107.9 no
C(18) C(17) H(20) 107.9 no
C(18a) C(17) H(19) 39.5 no
C(18a) C(17) H(20) 70.2 no
H(19) C(17) H(20) 109.5 no
C(17) C(18) H(21) 109.5 no
C(17) C(18) H(22) 109.5 no
C(17) C(18) H(23) 109.5 no
H(21) C(18) H(22) 109.4 no
H(21) C(18) H(23) 109.4 no
H(22) C(18) H(23) 109.5 no
C(17) C(18a) H(19) 40.5 no
P(2) C(19) C(20) 113(1) yes
P(2) C(19) H(24) 108.7 no
P(2) C(19) H(25) 108.7 no
C(20) C(19) H(24) 108.7 no
C(20) C(19) H(25) 108.7 no
H(24) C(19) H(25) 109.5 no
C(19) C(20) H(26) 109.5 no
C(19) C(20) H(27) 109.5 no
C(19) C(20) H(28) 109.5 no
H(26) C(20) H(27) 109.5 no
H(26) C(20) H(28) 109.5 no
H(27) C(20) H(28) 109.5 no
S(1) C(21) N(1) 179(2) yes
S(2) C(22) N(2) 177(3) yes

loop_
_geom_bond_atom_site_label_1
_geom_bond_atom_site_label_2
_geom_bond_distance
_geom_bond_publ_flag
Au(1) Au(2) 3.0853(9) yes
Au(1) S(1) 2.332(4) yes
Au(1) P(1) 2.256(3) yes
Au(2) S(2) 2.328(4) yes
Au(2) P(2) 2.260(3) yes
S(1) C(21) 1.63(2) yes
S(2) C(22) 1.66(2) yes
P(1) C(1) 1.81(1) yes
P(1) C(13) 1.80(1) yes
P(1) C(15) 1.80(1) yes
P(2) C(12) 1.84(1) yes
P(2) C(17) 1.83(1) yes
P(2) C(19) 1.83(1) yes
N(1) C(21) 1.18(2) yes
N(2) C(22) 1.13(3) yes
C(1) C(2) 1.37(2) yes
C(1) C(6) 1.41(2) yes
C(2) C(3) 1.39(2) yes
C(2) H(1) 0.95 no
C(3) C(4) 1.37(2) yes
C(3) H(2) 0.95 no
C(4) C(5) 1.33(2) yes
C(4) H(3) 0.95 no
C(5) C(6) 1.40(2) yes
C(5) H(4) 0.95 no
C(6) C(7) 1.53(2) yes
C(7) C(8) 1.37(1) yes
C(7) C(12) 1.40(1) yes
C(8) C(9) 1.39(2) yes
C(8) H(5) 0.95 no
C(9) C(10) 1.36(2) yes
C(9) H(6) 0.95 no
C(10) C(11) 1.37(2) yes
C(10) H(7) 0.95 no
C(11) C(12) 1.37(2) yes
C(11) H(8) 0.95 no
C(13) C(14) 1.53(2) yes
C(13) H(9) 0.95 no
C(13) H(10) 0.95 no
C(14) H(11) 0.95 no
C(14) H(12) 0.95 no
C(14) H(13) 0.95 no
C(15) C(16) 1.52(2) yes
C(15) H(14) 0.95 no
C(15) H(15) 0.95 no
C(16) H(16) 0.95 no
C(16) H(17) 0.95 no
C(16) H(18) 0.95 no
C(17) C(18) 1.44(3) yes
C(17) C(18a) 1.44(5) yes
C(17) H(19) 0.95 no
C(17) H(20) 0.95 no
C(18) H(21) 0.95 no
C(18) H(22) 0.95 no
C(18) H(23) 0.95 no
C(18a) H(19) 0.93 no
C(19) C(20) 1.50(2) yes
C(19) H(24) 0.95 no
C(19) H(25) 0.95 no
C(20) H(26) 0.95 no
C(20) H(27) 0.95 no
C(20) H(28) 0.95 no

loop_
_geom_contact_atom_site_label_1
_geom_contact_atom_site_label_2
_geom_contact_distance
_geom_contact_site_symmetry_2
_geom_contact_publ_flag
N(1) C(13) 3.48(2) 4_554 no
N(1) C(19) 3.54(2) 4 no
N(2) C(18) 3.35(3) 3_656 no
N(2) C(2) 3.37(2) 3_657 no
N(2) C(14) 3.59(3) 1_655 no
C(14) C(14) 3.50(3) 3_557 no
C(18a) C(18a) 2.5(1) 3_656 no
Au(1) P(1) 2.256(3) . no
Au(1) S(1) 2.332(4) . no
Au(1) C(21) 3.02(2) . no
Au(1) C(13) 3.35(1) . no
Au(1) C(15) 3.37(1) . no
Au(1) C(12) 3.38(1) . no
Au(1) C(7) 3.40(1) . no
Au(1) C(1) 3.44(1) . no
Au(2) P(2) 2.260(3) . no
Au(2) S(2) 2.328(4) . no
Au(2) C(22) 3.00(2) . no
Au(2) C(19) 3.36(1) . no
Au(2) C(6) 3.42(1) . no
Au(2) C(1) 3.42(1) . no
Au(2) C(12) 3.44(1) . no
Au(2) C(17) 3.46(2) . no
Au(2) C(18a) 3.56(5) . no

loop_
_geom_torsion_atom_site_label_1
_geom_torsion_atom_site_label_2
_geom_torsion_atom_site_label_3
_geom_torsion_atom_site_label_4
_geom_torsion
_geom_torsion_publ_flag
Au(1) Au(2) S(2) C(22) 126.9(7) no
Au(1) Au(2) P(2) C(12) -33.3(4) no
Au(1) Au(2) P(2) C(17) -156.3(5) no
Au(1) Au(2) P(2) C(19) 86.3(5) no
Au(1) S(1) C(21) N(1) 25.1(7) no
Au(1) P(1) C(1) C(2) 138(1) no
Au(1) P(1) C(1) C(6) -40(1) no
Au(1) P(1) C(13) C(14) 174.1(9) no
Au(1) P(1) C(15) C(16) 52(1) no
Au(2) Au(1) S(1) C(21) -41.8(5) no
Au(2) Au(1) P(1) C(1) -35.7(4) no
Au(2) Au(1) P(1) C(13) -160.2(4) no
Au(2) Au(1) P(1) C(15) 83.3(4) no
Au(2) S(2) C(22) N(2) -137.7(4) no
Au(2) P(2) C(12) C(7) -43(1) no
Au(2) P(2) C(12) C(11) 134.1(9) no
Au(2) P(2) C(17) C(18) -179(1) no
Au(2) P(2) C(17) C(18a) -16(3) no
Au(2) P(2) C(19) C(20) 53(1) no
S(1) Au(1) Au(2) S(2) 104.5(2) no
S(1) Au(1) Au(2) P(2) -72.3(1) no
S(1) Au(1) P(1) C(1) 151(1) no
S(1) Au(1) P(1) C(13) 26(2) no
S(1) Au(1) P(1) C(15) -90(1) no
S(2) Au(2) Au(1) P(1) -74.9(2) no
S(2) Au(2) P(2) C(12) -165(2) no
S(2) Au(2) P(2) C(17) 72(3) no
S(2) Au(2) P(2) C(19) -45(3) no
P(1) Au(1) Au(2) P(2) 108.4(1) no
P(1) Au(1) S(1) C(21) 132(1) no
P(1) C(1) C(2) C(3) -177(1) no
P(1) C(1) C(6) C(5) -179.7(9) no
P(1) C(1) C(6) C(7) -9(2) no
P(2) Au(2) S(2) C(22) -102(3) no
P(2) C(12) C(7) C(6) -6(2) no
P(2) C(12) C(7) C(8) 178.1(9) no
P(2) C(12) C(11) C(10) -179(1) no
C(1) P(1) C(13) C(14) 46(1) no
C(1) P(1) C(15) C(16) 176.7(9) no
C(1) C(2) C(3) C(4) -1(2) no
C(1) C(6) C(5) C(4) -5(2) no
C(1) C(6) C(7) C(8) -77(2) no
C(1) C(6) C(7) C(12) 108(1) no
C(2) C(1) P(1) C(13) -97(1) no
C(2) C(1) P(1) C(15) 15(1) no
C(2) C(1) C(6) C(5) 3(2) no
C(2) C(1) C(6) C(7) 173(1) no
C(2) C(3) C(4) C(5) 0(3) no
C(3) C(2) C(1) C(6) 0(2) no
C(3) C(4) C(5) C(6) 3(3) no
C(4) C(5) C(6) C(7) -175(1) no
C(5) C(6) C(7) C(8) 94(1) no
C(5) C(6) C(7) C(12) -82(1) no
C(6) C(1) P(1) C(13) 86(1) no
C(6) C(1) P(1) C(15) -162.8(9) no
C(6) C(7) C(8) C(9) -176(1) no
C(6) C(7) C(12) C(11) 176(1) no
C(7) C(8) C(9) C(10) 1(2) no
C(7) C(12) P(2) C(17) 85(1) no
C(7) C(12) P(2) C(19) -165(1) no
C(7) C(12) C(11) C(10) -1(2) no
C(8) C(7) C(12) C(11) 1(2) no
C(8) C(9) C(10) C(11) -1(2) no
C(9) C(8) C(7) C(12) 0(2) no
C(9) C(10) C(11) C(12) 2(2) no
C(11) C(12) P(2) C(17) -98(1) no
C(11) C(12) P(2) C(19) 13(1) no
C(12) P(2) C(17) C(18) 54(2) no
C(12) P(2) C(17) C(18a) -143(3) no
C(12) P(2) C(19) C(20) 177(1) no
C(13) P(1) C(15) C(16) -69(1) no
C(14) C(13) P(1) C(15) -65(1) no
C(17) P(2) C(19) C(20) -71(1) no
C(18) C(17) P(2) C(19) -58(2) no
C(18a) C(17) P(2) C(19) 104(3) no
